data_9006643
loop_
_publ_author_name
'Miletich, R.'
'Nowak, M.'
'Seifert, F.'
'Angel, R. J.'
'Brandstatter, G.'

_publ_section_title
;
 High-pressure crystal chemistry of chromous orthosilicate, Cr2SiO4.
 A single-crystal X-ray diffraction and electronic absorption
 spectroscopy study
 Sample: P = 5.303 GPa
;
_journal_name_full 'Physics and Chemistry of Minerals'
_journal_page_first 446
_journal_page_last 459
_journal_paper_doi 10.1007/s002690050207
_journal_volume 26
_journal_year 1999
_chemical_formula_structural Cr2SiO4
_chemical_formula_sum 'Cr2 O4 Si'
_space_group_IT_number 70
_symmetry_space_group_name_Hall '-F 2uv 2vw'
_symmetry_space_group_name_H-M 'F d d d :2'
_cell_angle_alpha 90
_cell_angle_beta 90
_cell_angle_gamma 90
_cell_length_a 5.6650
_cell_length_b 11.0863
_cell_length_c 9.2742
_cell_formula_units_Z 8
_cell_volume 582.456
_database_code_amcsd 0008225
_diffrn_ambient_pressure 5.303e+06
_exptl_crystal_density_diffrn 4.472
_cod_original_sg_symbol_H-M 'F d d d'
_cod_original_formula_sum 'Cr2 Si O4'
_cod_database_code 9006643
_amcsd_formula_title Cr2SiO4

loop_
_space_group_symop_operation_xyz
x,y,z
x,1/2+y,1/2+z
1/2+x,y,1/2+z
1/2+x,1/2+y,z
3/4+x,-y,3/4+z
3/4+x,1/2-y,1/4+z
1/4+x,-y,1/4+z
1/4+x,1/2-y,3/4+z
3/4-x,y,3/4-z
3/4-x,1/2+y,1/4-z
1/4-x,y,1/4-z
1/4-x,1/2+y,3/4-z
-x,3/4+y,3/4+z
-x,1/4+y,1/4+z
1/2-x,3/4+y,1/4+z
1/2-x,1/4+y,3/4+z
x,3/4-y,3/4-z
x,1/4-y,1/4-z
1/2+x,3/4-y,1/4-z
1/2+x,1/4-y,3/4-z
3/4+x,3/4+y,-z
3/4+x,1/4+y,1/2-z
1/4+x,3/4+y,1/2-z
1/4+x,1/4+y,-z
3/4-x,3/4-y,z
3/4-x,1/4-y,1/2+z
1/4-x,3/4-y,1/2+z
1/4-x,1/4-y,z
-x,-y,-z
-x,1/2-y,1/2-z
1/2-x,-y,1/2-z
1/2-x,1/2-y,-z

loop_
_atom_site_aniso_label
_atom_site_aniso_U_11
_atom_site_aniso_U_22
_atom_site_aniso_U_33
_atom_site_aniso_U_12
_atom_site_aniso_U_13
_atom_site_aniso_U_23
Cr 0.01008 0.00853 0.01529 -0.00041 0.00000 0.00000
Si 0.00935 0.00803 0.01020 0.00000 0.00000 0.00000
O 0.01148 0.01059 0.01582 -0.00827 0.00144 -0.00026

loop_
_atom_site_label
_atom_site_fract_x
_atom_site_fract_y
_atom_site_fract_z
_atom_site_U_iso_or_equiv
Cr 0.12500 0.12500 0.48120 0.01127
Si 0.12500 0.12500 0.12500 0.00925
O -0.04150 0.04920 0.23360 0.01267

loop_
_cod_related_entry_id
_cod_related_entry_database
_cod_related_entry_code
1 AMCSD 0008225
